data_7711453
loop_
_publ_author_name
'Mukherjee, Chandan'
'Sarkar, Prasenjit'
'Sarmah, Amrit'

_publ_section_title
;
 Where is the Unpaired-Electron Density? A Combined Experimental and
 Theoretical Finding on Geometric and Electronic Structures of Co(III) and
 Mn(IV) Complexes of Unsymmetrical Non-innocent Pincer ONS Ligand
;
_journal_name_full 'Dalton Transactions'
_journal_paper_doi 10.1039/D2DT01868C
_journal_year 2022
_chemical_compound_source synthesis
_chemical_formula_sum 'C40 H48 Co N2 O2 S2'
_chemical_formula_weight 711.85
_space_group_crystal_system triclinic
_space_group_IT_number 2
_space_group_name_Hall '-P 1'
_space_group_name_H-M_alt 'P -1'
_symmetry_cell_setting triclinic
_atom_sites_solution_hydrogens geom
_audit_creation_method SHELXL-2018/3
_audit_update_record
;
2022-09-14 deposited with the CCDC.	2022-09-30 downloaded from the CCDC.
;
_cell_angle_alpha 85.804(5)
_cell_angle_beta 83.910(4)
_cell_angle_gamma 80.738(5)
_cell_formula_units_Z 2
_cell_length_a 10.2996(5)
_cell_length_b 13.3878(8)
_cell_length_c 13.7436(8)
_cell_measurement_reflns_used 13882
_cell_measurement_temperature 100.01(11)
_cell_measurement_theta_max 28.4220
_cell_measurement_theta_min 2.4930
_cell_volume 1856.79(18)
_computing_cell_refinement 'CrysAlisPro 1.171.40.23a (Rigaku OD, 2018)'
_computing_data_collection 'CrysAlisPro 1.171.40.23a (Rigaku OD, 2018)'
_computing_data_reduction 'CrysAlisPro 1.171.40.23a (Rigaku OD, 2018)'
_computing_molecular_graphics 'Bruker SHELXTL'
_computing_publication_material 'Bruker SHELXTL'
_computing_structure_refinement 'SHELXL-2018/3 (Sheldrick, 2018)'
_computing_structure_solution 'SHELXT 2018/2 (Sheldrick, 2018)'
_diffrn_ambient_temperature 100.01(11)
_diffrn_measured_fraction_theta_full 0.999
_diffrn_measured_fraction_theta_max 0.999
_diffrn_measurement_device_type 'SuperNova, Single source at offset/far, Eos'
_diffrn_radiation_probe x-ray
_diffrn_radiation_type MoK\a
_diffrn_radiation_wavelength 0.71073
_diffrn_reflns_av_R_equivalents 0.0406
_diffrn_reflns_av_unetI/netI 0.0567
_diffrn_reflns_Laue_measured_fraction_full 0.999
_diffrn_reflns_Laue_measured_fraction_max 0.999
_diffrn_reflns_limit_h_max 12
_diffrn_reflns_limit_h_min -11
_diffrn_reflns_limit_k_max 15
_diffrn_reflns_limit_k_min -15
_diffrn_reflns_limit_l_max 12
_diffrn_reflns_limit_l_min -16
_diffrn_reflns_number 12371
_diffrn_reflns_point_group_measured_fraction_full 0.999
_diffrn_reflns_point_group_measured_fraction_max 0.999
_diffrn_reflns_theta_full 25.000
_diffrn_reflns_theta_max 25.000
_diffrn_reflns_theta_min 2.340
_exptl_absorpt_coefficient_mu 0.611
_exptl_absorpt_correction_T_max 1.00000
_exptl_absorpt_correction_T_min 0.80744
_exptl_absorpt_correction_type multi-scan
_exptl_crystal_colour violet
_exptl_crystal_density_diffrn 1.273
_exptl_crystal_description block
_exptl_crystal_F_000 754
_exptl_crystal_recrystallization_method 'dichloromethane and acetonitrile'
_exptl_crystal_size_max 0.33
_exptl_crystal_size_mid 0.31
_exptl_crystal_size_min 0.28
_refine_diff_density_max 0.884
_refine_diff_density_min -0.457
_refine_diff_density_rms 0.071
_refine_ls_extinction_method none
_refine_ls_goodness_of_fit_ref 1.050
_refine_ls_hydrogen_treatment constr
_refine_ls_matrix_type full
_refine_ls_number_parameters 436
_refine_ls_number_reflns 6538
_refine_ls_number_restraints 0
_refine_ls_restrained_S_all 1.050
_refine_ls_R_factor_all 0.0548
_refine_ls_R_factor_gt 0.0439
_refine_ls_shift/su_max 0.001
_refine_ls_shift/su_mean 0.000
_refine_ls_structure_factor_coef Fsqd
_refine_ls_weighting_details 'w=1/[\s^2^(Fo^2^)+(0.0465P)^2^+1.8618P] where P=(Fo^2^+2Fc^2^)/3'
_refine_ls_weighting_scheme calc
_refine_ls_wR_factor_gt 0.1093
_refine_ls_wR_factor_ref 0.1187
_reflns_Friedel_coverage 0.000
_reflns_number_gt 5443
_reflns_number_total 6538
_reflns_threshold_expression 'I > 2\s(I)'
_cod_data_source_file d2dt01868c2.cif
_cod_data_source_block shelx
_cod_database_code 7711453
_shelx_shelxl_version_number 2018/3
_shelx_space_group_comment
;
The symmetry employed for this shelxl refinement is uniquely defined
by the following loop, which should always be used as a source of
symmetry information in preference to the above space-group names.
They are only intended as comments.
;

loop_
_space_group_symop_operation_xyz
'x, y, z'
'-x, -y, -z'

loop_
_atom_site_label
_atom_site_type_symbol
_atom_site_fract_x
_atom_site_fract_y
_atom_site_fract_z
_atom_site_U_iso_or_equiv
_atom_site_adp_type
_atom_site_occupancy
_atom_site_site_symmetry_order
_atom_site_calc_flag
_atom_site_refinement_flags_posn
_atom_site_refinement_flags_adp
_atom_site_refinement_flags_occupancy
_atom_site_disorder_assembly
_atom_site_disorder_group
Co1 Co 0.72766(3) 0.74432(3) 0.57828(3) 0.01394(12) Uani 1 1 d . . . . .
S1 S 0.86222(7) 0.85457(5) 0.52481(5) 0.01847(17) Uani 1 1 d . . . . .
S2 S 0.72670(7) 0.70092(5) 0.42652(5) 0.02033(18) Uani 1 1 d . . . . .
O2 O 0.70695(17) 0.79306(14) 0.70928(13) 0.0167(4) Uani 1 1 d . . . . .
O1 O 0.63074(17) 0.63713(14) 0.63621(14) 0.0175(4) Uani 1 1 d . . . . .
N2 N 0.5653(2) 0.82708(16) 0.56458(16) 0.0134(5) Uani 1 1 d . . . . .
N1 N 0.8765(2) 0.64994(16) 0.60156(16) 0.0144(5) Uani 1 1 d . . . . .
C35 C 0.5202(3) 0.8497(2) 0.4723(2) 0.0146(6) Uani 1 1 d . . . . .
C15 C 0.9991(3) 0.6649(2) 0.55468(19) 0.0157(6) Uani 1 1 d . . . . .
C21 C 0.4969(3) 0.8436(2) 0.6531(2) 0.0155(6) Uani 1 1 d . . . . .
C16 C 1.1109(3) 0.5892(2) 0.5414(2) 0.0184(6) Uani 1 1 d . . . . .
H16 H 1.106398 0.522869 0.565122 0.022 Uiso 1 1 calc R U . . .
C26 C 0.3586(3) 0.8695(2) 0.6749(2) 0.0173(6) Uani 1 1 d . . . . .
H26 H 0.303476 0.877645 0.624553 0.021 Uiso 1 1 calc R U . . .
C40 C 0.4130(3) 0.9244(2) 0.4493(2) 0.0163(6) Uani 1 1 d . . . . .
H40 H 0.364953 0.963073 0.498294 0.020 Uiso 1 1 calc R U . . .
C25 C 0.3059(3) 0.8826(2) 0.7689(2) 0.0184(6) Uani 1 1 d . . . . .
C6 C 0.9388(3) 0.5058(2) 0.7221(2) 0.0187(6) Uani 1 1 d . . . . .
H6 H 1.028687 0.509516 0.713549 0.022 Uiso 1 1 calc R U . . .
C22 C 0.5825(3) 0.82528(19) 0.7320(2) 0.0150(6) Uani 1 1 d . . . . .
C36 C 0.5956(3) 0.7939(2) 0.3963(2) 0.0160(6) Uani 1 1 d . . . . .
C24 C 0.3937(3) 0.8708(2) 0.8453(2) 0.0191(6) Uani 1 1 d . . . . .
H24 H 0.356731 0.882644 0.908920 0.023 Uiso 1 1 calc R U . . .
C27 C 0.6206(3) 0.8262(2) 0.9133(2) 0.0186(6) Uani 1 1 d . . . . .
C1 C 0.8492(3) 0.5748(2) 0.6683(2) 0.0155(6) Uani 1 1 d . . . . .
C3 C 0.6597(3) 0.4952(2) 0.7518(2) 0.0183(6) Uani 1 1 d . . . . .
C23 C 0.5283(3) 0.8432(2) 0.8303(2) 0.0163(6) Uani 1 1 d . . . . .
C19 C 1.1240(3) 0.7876(2) 0.4667(2) 0.0223(6) Uani 1 1 d . . . . .
H19 H 1.129810 0.853284 0.441559 0.027 Uiso 1 1 calc R U . . .
C39 C 0.3795(3) 0.9402(2) 0.3547(2) 0.0180(6) Uani 1 1 d . . . . .
H39 H 0.307668 0.988535 0.340092 0.022 Uiso 1 1 calc R U . . .
C20 C 1.0042(3) 0.7644(2) 0.5139(2) 0.0169(6) Uani 1 1 d . . . . .
C37 C 0.5601(3) 0.8127(2) 0.3006(2) 0.0210(6) Uani 1 1 d . . . . .
H37 H 0.609373 0.776784 0.250140 0.025 Uiso 1 1 calc R U . . .
C2 C 0.7079(3) 0.5714(2) 0.6850(2) 0.0157(6) Uani 1 1 d . . . . .
C17 C 1.2258(3) 0.6137(2) 0.4935(2) 0.0212(6) Uani 1 1 d . . . . .
H17 H 1.299559 0.563917 0.484858 0.025 Uiso 1 1 calc R U . . .
C38 C 0.4527(3) 0.8839(2) 0.2804(2) 0.0207(6) Uani 1 1 d . . . . .
H38 H 0.428832 0.894500 0.216665 0.025 Uiso 1 1 calc R U . . .
C18 C 1.2330(3) 0.7136(2) 0.4575(2) 0.0234(7) Uani 1 1 d . . . . .
H18 H 1.312438 0.729964 0.426990 0.028 Uiso 1 1 calc R U . . .
C31 C 0.1551(3) 0.9000(2) 0.7934(2) 0.0261(7) Uani 1 1 d . . . . .
C5 C 0.8925(3) 0.4345(2) 0.7861(2) 0.0226(7) Uani 1 1 d . . . . .
C7 C 0.5114(3) 0.4895(2) 0.7695(2) 0.0199(6) Uani 1 1 d . . . . .
C28 C 0.7222(3) 0.8995(2) 0.8956(2) 0.0239(7) Uani 1 1 d . . . . .
H28A H 0.677146 0.968117 0.896558 0.036 Uiso 1 1 calc R U . . .
H28B H 0.771650 0.888938 0.832978 0.036 Uiso 1 1 calc R U . . .
H28C H 0.781316 0.887410 0.946162 0.036 Uiso 1 1 calc R U . . .
C4 C 0.7536(3) 0.4298(2) 0.7979(2) 0.0221(6) Uani 1 1 d . . . . .
H4 H 0.725044 0.378428 0.840052 0.027 Uiso 1 1 calc R U . . .
C29 C 0.6939(3) 0.7160(2) 0.9173(2) 0.0243(7) Uani 1 1 d . . . . .
H29A H 0.748728 0.706045 0.970536 0.036 Uiso 1 1 calc R U . . .
H29B H 0.747946 0.703506 0.856744 0.036 Uiso 1 1 calc R U . . .
H29C H 0.630631 0.669938 0.926981 0.036 Uiso 1 1 calc R U . . .
C30 C 0.5439(3) 0.8442(2) 1.0132(2) 0.0247(7) Uani 1 1 d . . . . .
H30A H 0.495679 0.911886 1.012855 0.037 Uiso 1 1 calc R U . . .
H30B H 0.604406 0.835730 1.062786 0.037 Uiso 1 1 calc R U . . .
H30C H 0.483181 0.796446 1.026965 0.037 Uiso 1 1 calc R U . . .
C8 C 0.4342(3) 0.5884(2) 0.8087(2) 0.0276(7) Uani 1 1 d . . . . .
H8A H 0.464014 0.599615 0.870297 0.041 Uiso 1 1 calc R U . . .
H8B H 0.341600 0.583633 0.817835 0.041 Uiso 1 1 calc R U . . .
H8C H 0.448487 0.643902 0.762641 0.041 Uiso 1 1 calc R U . . .
C9 C 0.4598(3) 0.4701(2) 0.6727(2) 0.0237(7) Uani 1 1 d . . . . .
H9A H 0.473547 0.524584 0.625292 0.036 Uiso 1 1 calc R U . . .
H9B H 0.367102 0.466141 0.683793 0.036 Uiso 1 1 calc R U . . .
H9C H 0.506518 0.407411 0.648722 0.036 Uiso 1 1 calc R U . . .
C10 C 0.4858(3) 0.4034(2) 0.8448(2) 0.0281(7) Uani 1 1 d . . . . .
H10A H 0.529232 0.339979 0.820291 0.042 Uiso 1 1 calc R U . . .
H10B H 0.392454 0.402229 0.856213 0.042 Uiso 1 1 calc R U . . .
H10C H 0.519618 0.413856 0.905050 0.042 Uiso 1 1 calc R U . . .
C11 C 0.9815(3) 0.3572(3) 0.8483(2) 0.0333(8) Uani 1 1 d . . . . .
C12 C 1.1242(3) 0.3775(3) 0.8350(2) 0.0360(9) Uani 1 1 d . . . . .
H12A H 1.127663 0.443644 0.856314 0.054 Uiso 1 1 calc R U . . .
H12B H 1.156980 0.374188 0.767085 0.054 Uiso 1 1 calc R U . . .
H12C H 1.177766 0.327370 0.873268 0.054 Uiso 1 1 calc R U . . .
C33 C 0.0876(3) 0.9733(3) 0.7167(3) 0.0484(11) Uani 1 1 d . . . . .
H33A H -0.005797 0.985939 0.735239 0.073 Uiso 1 1 calc R U . . .
H33B H 0.103952 0.943951 0.654080 0.073 Uiso 1 1 calc R U . . .
H33C H 0.122482 1.035964 0.712744 0.073 Uiso 1 1 calc R U . . .
C32 C 0.1051(3) 0.7977(3) 0.7845(3) 0.0504(10) Uani 1 1 d . . . . .
H32A H 0.142206 0.748307 0.832247 0.076 Uiso 1 1 calc R U . . .
H32B H 0.131769 0.774284 0.719985 0.076 Uiso 1 1 calc R U . . .
H32C H 0.010419 0.807297 0.795845 0.076 Uiso 1 1 calc R U . . .
C34 C 0.1122(3) 0.9377(4) 0.8934(3) 0.0574(13) Uani 1 1 d . . . . .
H34A H 0.144434 0.887236 0.941968 0.086 Uiso 1 1 calc R U . . .
H34B H 0.017487 0.951219 0.902613 0.086 Uiso 1 1 calc R U . . .
H34C H 0.147325 0.998922 0.899702 0.086 Uiso 1 1 calc R U . . .
C14 C 0.9794(4) 0.2504(3) 0.8146(4) 0.0567(12) Uani 1 1 d . . . . .
H14A H 1.012714 0.247109 0.746769 0.085 Uiso 1 1 calc R U . . .
H14B H 0.890321 0.236166 0.822702 0.085 Uiso 1 1 calc R U . . .
H14C H 1.033761 0.201307 0.853244 0.085 Uiso 1 1 calc R U . . .
C13 C 0.9308(4) 0.3648(4) 0.9566(3) 0.0613(14) Uani 1 1 d . . . . .
H13A H 0.987676 0.318115 0.995653 0.092 Uiso 1 1 calc R U . . .
H13B H 0.842752 0.348583 0.966801 0.092 Uiso 1 1 calc R U . . .
H13C H 0.930148 0.432597 0.975442 0.092 Uiso 1 1 calc R U . . .

loop_
_atom_site_aniso_label
_atom_site_aniso_U_11
_atom_site_aniso_U_22
_atom_site_aniso_U_33
_atom_site_aniso_U_23
_atom_site_aniso_U_13
_atom_site_aniso_U_12
Co1 0.0129(2) 0.0133(2) 0.0145(2) 0.00220(15) 0.00077(14) -0.00152(15)
S1 0.0163(3) 0.0148(3) 0.0226(4) 0.0027(3) 0.0034(3) -0.0025(3)
S2 0.0207(4) 0.0196(4) 0.0192(4) -0.0034(3) -0.0025(3) 0.0027(3)
O2 0.0137(9) 0.0199(10) 0.0149(10) 0.0025(8) 0.0016(7) -0.0013(8)
O1 0.0156(9) 0.0159(10) 0.0199(10) 0.0044(8) -0.0014(8) -0.0021(8)
N2 0.0142(11) 0.0105(11) 0.0149(12) 0.0025(9) -0.0001(9) -0.0023(9)
N1 0.0149(11) 0.0142(11) 0.0142(12) 0.0004(9) 0.0000(9) -0.0038(9)
C35 0.0156(13) 0.0132(13) 0.0158(14) 0.0031(11) -0.0006(11) -0.0072(11)
C15 0.0153(13) 0.0195(14) 0.0125(14) 0.0005(11) 0.0008(11) -0.0054(12)
C21 0.0181(14) 0.0116(13) 0.0157(14) 0.0038(11) 0.0001(11) -0.0026(11)
C16 0.0193(14) 0.0194(15) 0.0160(14) 0.0001(12) -0.0006(11) -0.0027(12)
C26 0.0161(14) 0.0172(14) 0.0182(15) 0.0038(11) -0.0031(11) -0.0029(12)
C40 0.0163(13) 0.0124(13) 0.0194(15) 0.0018(11) 0.0021(11) -0.0037(11)
C25 0.0164(14) 0.0160(14) 0.0213(15) 0.0021(12) 0.0005(11) -0.0005(12)
C6 0.0134(13) 0.0237(15) 0.0180(15) 0.0025(12) -0.0016(11) -0.0014(12)
C22 0.0146(13) 0.0108(13) 0.0189(15) 0.0056(11) -0.0008(11) -0.0036(11)
C36 0.0168(13) 0.0149(14) 0.0167(14) 0.0025(11) -0.0002(11) -0.0057(11)
C24 0.0227(15) 0.0172(14) 0.0152(15) 0.0010(11) 0.0047(11) -0.0012(12)
C27 0.0175(14) 0.0228(15) 0.0139(14) 0.0012(12) -0.0001(11) -0.0002(12)
C1 0.0142(13) 0.0150(14) 0.0164(14) -0.0007(11) 0.0018(11) -0.0021(11)
C3 0.0171(14) 0.0167(14) 0.0212(15) 0.0008(12) -0.0008(11) -0.0043(12)
C23 0.0176(14) 0.0142(13) 0.0162(14) 0.0033(11) 0.0003(11) -0.0028(11)
C19 0.0223(15) 0.0226(15) 0.0224(16) 0.0017(12) 0.0024(12) -0.0085(13)
C39 0.0182(14) 0.0127(13) 0.0228(15) 0.0046(11) -0.0040(11) -0.0026(11)
C20 0.0162(13) 0.0162(14) 0.0179(15) -0.0014(11) 0.0009(11) -0.0028(12)
C37 0.0264(15) 0.0211(15) 0.0145(15) -0.0033(12) 0.0006(12) -0.0011(13)
C2 0.0176(14) 0.0128(13) 0.0169(14) -0.0008(11) -0.0019(11) -0.0025(11)
C17 0.0159(14) 0.0254(16) 0.0209(15) -0.0015(12) 0.0002(11) -0.0002(12)
C38 0.0265(15) 0.0208(15) 0.0150(15) 0.0038(12) -0.0038(12) -0.0051(13)
C18 0.0144(14) 0.0300(17) 0.0248(16) -0.0002(13) 0.0055(12) -0.0064(13)
C31 0.0173(15) 0.0339(18) 0.0235(16) 0.0040(14) 0.0030(12) 0.0009(13)
C5 0.0201(15) 0.0253(16) 0.0204(16) 0.0070(13) -0.0024(12) -0.0012(13)
C7 0.0168(14) 0.0176(14) 0.0250(16) 0.0041(12) 0.0013(12) -0.0058(12)
C28 0.0222(15) 0.0285(16) 0.0220(16) -0.0018(13) -0.0045(12) -0.0054(13)
C4 0.0217(15) 0.0221(15) 0.0218(16) 0.0077(12) -0.0016(12) -0.0053(13)
C29 0.0269(16) 0.0266(16) 0.0172(15) 0.0038(13) -0.0044(12) 0.0016(14)
C30 0.0296(16) 0.0286(17) 0.0139(15) 0.0037(12) -0.0007(12) -0.0011(14)
C8 0.0204(15) 0.0265(17) 0.0351(19) 0.0017(14) 0.0063(13) -0.0083(13)
C9 0.0186(14) 0.0245(16) 0.0291(17) 0.0030(13) -0.0029(12) -0.0082(13)
C10 0.0201(15) 0.0304(17) 0.0337(18) 0.0129(14) -0.0018(13) -0.0111(14)
C11 0.0205(16) 0.047(2) 0.0284(18) 0.0215(16) -0.0027(13) -0.0023(15)
C12 0.0214(16) 0.056(2) 0.0252(18) 0.0195(16) -0.0040(13) 0.0004(16)
C33 0.0245(18) 0.070(3) 0.041(2) 0.010(2) 0.0051(15) 0.0117(19)
C32 0.0267(19) 0.054(2) 0.066(3) -0.001(2) 0.0108(18) -0.0042(18)
C34 0.0235(18) 0.104(4) 0.040(2) -0.014(2) 0.0046(16) 0.005(2)
C14 0.044(2) 0.028(2) 0.093(4) 0.027(2) -0.019(2) 0.0012(18)
C13 0.0293(19) 0.117(4) 0.032(2) 0.038(2) -0.0047(16) -0.010(2)

loop_
_atom_type_symbol
_atom_type_description
_atom_type_scat_dispersion_real
_atom_type_scat_dispersion_imag
_atom_type_scat_source
C C 0.0033 0.0016 'International Tables Vol C Tables 4.2.6.8 and 6.1.1.4'
Co Co 0.3494 0.9721 'International Tables Vol C Tables 4.2.6.8 and 6.1.1.4'
N N 0.0061 0.0033 'International Tables Vol C Tables 4.2.6.8 and 6.1.1.4'
O O 0.0106 0.0060 'International Tables Vol C Tables 4.2.6.8 and 6.1.1.4'
S S 0.1246 0.1234 'International Tables Vol C Tables 4.2.6.8 and 6.1.1.4'
H H 0.0000 0.0000 'International Tables Vol C Tables 4.2.6.8 and 6.1.1.4'

loop_
_geom_angle_atom_site_label_1
_geom_angle_atom_site_label_2
_geom_angle_atom_site_label_3
_geom_angle
_geom_angle_site_symmetry_1
_geom_angle_site_symmetry_3
_geom_angle_publ_flag
N1 Co1 N2 172.42(10) . . ?
N1 Co1 O2 93.76(8) . . ?
N2 Co1 O2 84.48(8) . . ?
N1 Co1 O1 84.08(9) . . ?
N2 Co1 O1 88.43(9) . . ?
O2 Co1 O1 85.54(8) . . ?
N1 Co1 S2 93.48(7) . . ?
N2 Co1 S2 88.21(7) . . ?
O2 Co1 S2 172.69(6) . . ?
O1 Co1 S2 94.20(6) . . ?
N1 Co1 S1 88.10(7) . . ?
N2 Co1 S1 99.30(7) . . ?
O2 Co1 S1 91.60(6) . . ?
O1 Co1 S1 171.47(6) . . ?
S2 Co1 S1 89.65(3) . . ?
C20 S1 Co1 95.12(10) . . ?
C36 S2 Co1 96.05(9) . . ?
C22 O2 Co1 108.21(16) . . ?
C2 O1 Co1 109.43(16) . . ?
C21 N2 C35 127.9(2) . . ?
C21 N2 Co1 110.92(17) . . ?
C35 N2 Co1 120.30(17) . . ?
C1 N1 C15 127.9(2) . . ?
C1 N1 Co1 112.72(17) . . ?
C15 N1 Co1 119.33(18) . . ?
N2 C35 C40 125.9(2) . . ?
N2 C35 C36 114.7(2) . . ?
C40 C35 C36 119.3(2) . . ?
N1 C15 C16 125.5(3) . . ?
N1 C15 C20 114.5(2) . . ?
C16 C15 C20 119.9(3) . . ?
N2 C21 C26 128.2(2) . . ?
N2 C21 C22 111.8(2) . . ?
C26 C21 C22 119.9(2) . . ?
C17 C16 C15 119.8(3) . . ?
C25 C26 C21 120.4(2) . . ?
C39 C40 C35 120.2(2) . . ?
C26 C25 C24 118.7(2) . . ?
C26 C25 C31 120.2(2) . . ?
C24 C25 C31 121.0(2) . . ?
C5 C6 C1 119.8(2) . . ?
O2 C22 C23 122.6(2) . . ?
O2 C22 C21 117.7(2) . . ?
C23 C22 C21 119.7(2) . . ?
C37 C36 C35 119.1(2) . . ?
C37 C36 S2 122.2(2) . . ?
C35 C36 S2 118.6(2) . . ?
C23 C24 C25 124.3(3) . . ?
C30 C27 C28 108.5(2) . . ?
C30 C27 C23 111.6(2) . . ?
C28 C27 C23 109.6(2) . . ?
C30 C27 C29 107.3(2) . . ?
C28 C27 C29 109.3(2) . . ?
C23 C27 C29 110.5(2) . . ?
N1 C1 C6 128.3(2) . . ?
N1 C1 C2 111.9(2) . . ?
C6 C1 C2 119.8(3) . . ?
C4 C3 C2 116.0(2) . . ?
C4 C3 C7 123.1(3) . . ?
C2 C3 C7 120.9(2) . . ?
C24 C23 C22 116.7(2) . . ?
C24 C23 C27 123.9(2) . . ?
C22 C23 C27 119.3(2) . . ?
C18 C19 C20 120.2(3) . . ?
C40 C39 C38 120.2(2) . . ?
C19 C20 C15 118.9(2) . . ?
C19 C20 S1 122.0(2) . . ?
C15 C20 S1 119.1(2) . . ?
C38 C37 C36 120.5(3) . . ?
O1 C2 C3 122.5(2) . . ?
O1 C2 C1 117.4(2) . . ?
C3 C2 C1 120.1(2) . . ?
C16 C17 C18 120.3(3) . . ?
C37 C38 C39 120.6(3) . . ?
C19 C18 C17 120.8(3) . . ?
C34 C31 C33 109.5(3) . . ?
C34 C31 C25 113.5(3) . . ?
C33 C31 C25 110.8(3) . . ?
C34 C31 C32 109.8(3) . . ?
C33 C31 C32 105.1(3) . . ?
C25 C31 C32 107.7(2) . . ?
C6 C5 C4 119.3(3) . . ?
C6 C5 C11 123.5(3) . . ?
C4 C5 C11 117.2(3) . . ?
C10 C7 C8 107.8(2) . . ?
C10 C7 C3 110.7(2) . . ?
C8 C7 C3 111.0(2) . . ?
C10 C7 C9 108.7(2) . . ?
C8 C7 C9 109.2(2) . . ?
C3 C7 C9 109.4(2) . . ?
C3 C4 C5 125.0(3) . . ?
C12 C11 C13 108.5(3) . . ?
C12 C11 C14 108.3(3) . . ?
C13 C11 C14 110.9(3) . . ?
C12 C11 C5 111.3(3) . . ?
C13 C11 C5 109.4(3) . . ?
C14 C11 C5 108.5(3) . . ?

loop_
_geom_bond_atom_site_label_1
_geom_bond_atom_site_label_2
_geom_bond_distance
_geom_bond_site_symmetry_2
_geom_bond_publ_flag
Co1 N1 1.863(2) . ?
Co1 N2 1.870(2) . ?
Co1 O2 1.9386(18) . ?
Co1 O1 1.9532(19) . ?
Co1 S2 2.2071(8) . ?
Co1 S1 2.2188(8) . ?
S1 C20 1.741(3) . ?
S2 C36 1.746(3) . ?
O2 C22 1.298(3) . ?
O1 C2 1.288(3) . ?
N2 C21 1.353(3) . ?
N2 C35 1.393(3) . ?
N1 C1 1.354(3) . ?
N1 C15 1.392(3) . ?
C35 C40 1.411(4) . ?
C35 C36 1.416(4) . ?
C15 C16 1.412(4) . ?
C15 C20 1.413(4) . ?
C21 C26 1.416(4) . ?
C21 C22 1.452(4) . ?
C16 C17 1.367(4) . ?
C26 C25 1.360(4) . ?
C40 C39 1.373(4) . ?
C25 C24 1.441(4) . ?
C25 C31 1.538(4) . ?
C6 C5 1.360(4) . ?
C6 C1 1.421(4) . ?
C22 C23 1.429(4) . ?
C36 C37 1.397(4) . ?
C24 C23 1.373(4) . ?
C27 C30 1.525(4) . ?
C27 C28 1.536(4) . ?
C27 C23 1.542(4) . ?
C27 C29 1.546(4) . ?
C1 C2 1.457(4) . ?
C3 C4 1.371(4) . ?
C3 C2 1.435(4) . ?
C3 C7 1.535(4) . ?
C19 C18 1.373(4) . ?
C19 C20 1.402(4) . ?
C39 C38 1.395(4) . ?
C37 C38 1.377(4) . ?
C17 C18 1.402(4) . ?
C31 C34 1.496(5) . ?
C31 C33 1.530(4) . ?
C31 C32 1.557(5) . ?
C5 C4 1.433(4) . ?
C5 C11 1.540(4) . ?
C7 C10 1.528(4) . ?
C7 C8 1.533(4) . ?
C7 C9 1.537(4) . ?
C11 C12 1.527(4) . ?
C11 C13 1.530(5) . ?
C11 C14 1.540(5) . ?
